data_2216726
loop_
_publ_author_name
'Hang-Ming Guo'
'Hui-Duo Xian'
'Guo-Liang Zhao'

_publ_section_title
;
 Bis(\m-4-formyl-2-methoxyphenolato)bis[aquachloridozinc(II)] dihydrate
;
_journal_coeditor_code RK2052
_journal_issue 12
_journal_name_full 'Acta Crystallographica Section E'
_journal_page_first m3008
_journal_page_last m3008
_journal_paper_doi 10.1107/S1600536807056589
_journal_volume 63
_journal_year 2007
_chemical_formula_iupac '[Zn2 (C8 H7 O3)2 Cl2 (H2 O)2]'
_chemical_formula_moiety 'C16 H18 Cl2 O8 Zn2, 2(H2 O)'
_chemical_formula_sum 'C16 H22 Cl2 O10 Zn2'
_chemical_formula_weight 576.02
_chemical_name_systematic
;
Bis(\m-4-formyl-2-methoxyphenolato)bis[aquachloridozinc(II)] dihydrate
;
_space_group_IT_number 14
_symmetry_cell_setting monoclinic
_symmetry_space_group_name_Hall '-P 2yn'
_symmetry_space_group_name_H-M 'P 1 21/n 1'
_atom_sites_solution_hydrogens geom
_atom_sites_solution_primary direct
_atom_sites_solution_secondary difmap
_audit_creation_method SHELXL97
_cell_angle_alpha 90.00
_cell_angle_beta 107.559(4)
_cell_angle_gamma 90.00
_cell_formula_units_Z 2
_cell_length_a 7.0896(6)
_cell_length_b 15.9772(10)
_cell_length_c 10.1193(7)
_cell_measurement_reflns_used 3431
_cell_measurement_temperature 296(2)
_cell_measurement_theta_max 27.51
_cell_measurement_theta_min 2.47
_cell_volume 1092.83(14)
_computing_cell_refinement '<i>SAINT</i> (Bruker, 2004)'
_computing_data_collection '<i>SMART</i> (Bruker, 2004)'
_computing_data_reduction '<i>SAINT</i> (Bruker, 2004)'
_computing_molecular_graphics '<i>SHELXTL</i> (Bruker, 2002)'
_computing_publication_material '<i>SHELXL97</i> (Sheldrick, 1997)'
_computing_structure_refinement '<i>SHELXL97</i> (Sheldrick, 1997)'
_computing_structure_solution '<i>SHELXS97</i> (Sheldrick, 1997)'
_diffrn_ambient_temperature 296(2)
_diffrn_measured_fraction_theta_full 0.994
_diffrn_measured_fraction_theta_max 0.994
_diffrn_measurement_device_type 'Bruker P4'
_diffrn_measurement_method \w-scans
_diffrn_radiation_monochromator Graphite
_diffrn_radiation_source 'Fine-focus sealed tube'
_diffrn_radiation_type MoK\a
_diffrn_radiation_wavelength 0.71073
_diffrn_reflns_av_R_equivalents 0.0281
_diffrn_reflns_av_sigmaI/netI 0.0255
_diffrn_reflns_limit_h_max 8
_diffrn_reflns_limit_h_min -9
_diffrn_reflns_limit_k_max 20
_diffrn_reflns_limit_k_min -20
_diffrn_reflns_limit_l_max 12
_diffrn_reflns_limit_l_min -13
_diffrn_reflns_number 9933
_diffrn_reflns_theta_full 27.51
_diffrn_reflns_theta_max 27.51
_diffrn_reflns_theta_min 2.47
_diffrn_standards_decay_% 0
_diffrn_standards_interval_count 0
_diffrn_standards_number 0
_exptl_absorpt_coefficient_mu 2.489
_exptl_absorpt_correction_T_max 0.840
_exptl_absorpt_correction_T_min 0.517
_exptl_absorpt_correction_type multi-scan
_exptl_absorpt_process_details '(SADABS; Sheldrick, 1996)'
_exptl_crystal_colour Orange
_exptl_crystal_density_diffrn 1.750
_exptl_crystal_density_method 'Not measured'
_exptl_crystal_description Plate
_exptl_crystal_F_000 584
_exptl_crystal_size_max 0.260
_exptl_crystal_size_mid 0.170
_exptl_crystal_size_min 0.070
_refine_diff_density_max 0.567
_refine_diff_density_min -0.478
_refine_ls_extinction_method None
_refine_ls_goodness_of_fit_ref 1.057
_refine_ls_hydrogen_treatment mixed
_refine_ls_matrix_type full
_refine_ls_number_parameters 148
_refine_ls_number_reflns 2500
_refine_ls_number_restraints 6
_refine_ls_restrained_S_all 1.056
_refine_ls_R_factor_gt 0.0300
_refine_ls_shift/su_max 0.001
_refine_ls_shift/su_mean 0.000
_refine_ls_structure_factor_coef Fsqd
_refine_ls_weighting_details 'calc w=1/[\s^2^(Fo^2^)+(0.0464P)^2^+0.5390P] where P=(Fo^2^+2Fc^2^)/3'
_refine_ls_weighting_scheme calc
_refine_ls_wR_factor_gt 0.0822
_refine_ls_wR_factor_ref 0.0875
_reflns_number_gt 2046
_reflns_number_total 2500
_reflns_threshold_expression >2\s(I)
_cod_data_source_file rk2052.cif
_cod_data_source_block I
_cod_depositor_comments
;
The following automatic conversions were performed:
'_symmetry_cell_setting' value 'Monoclinic' changed to 'monoclinic'
according to '/home/saulius/struct/CIF-dictionaries/cif_core.dic'
dictionary named 'cif_core.dic' version 2.4.1 from
2010-06-29.

'_atom_sites_solution_hydrogens' value 'Geom' changed to
'geom' according to '/home/saulius/struct/CIF-dictionaries/cif_core.dic'
dictionary named 'cif_core.dic' version 2.4.1 from
2010-06-29.

'_atom_sites_solution_primary' value 'Direct' changed to
'direct' according to '/home/saulius/struct/CIF-dictionaries/cif_core.dic'
dictionary named 'cif_core.dic' version 2.4.1 from
2010-06-29.

'_atom_sites_solution_secondary' value 'Difmap' changed to
'difmap' according to '/home/saulius/struct/CIF-dictionaries/cif_core.dic'
dictionary named 'cif_core.dic' version 2.4.1 from
2010-06-29.

'_refine_ls_hydrogen_treatment' value 'Mixed' changed to
'mixed' according to '/home/saulius/struct/CIF-dictionaries/cif_core.dic'
dictionary named 'cif_core.dic' version 2.4.1 from
2010-06-29.

'_refine_ls_matrix_type' value 'Full' changed to 'full'
according to '/home/saulius/struct/CIF-dictionaries/cif_core.dic'
dictionary named 'cif_core.dic' version 2.4.1 from
2010-06-29.

'_refine_ls_weighting_scheme' value 'Calc' changed to 'calc'
according to '/home/saulius/struct/CIF-dictionaries/cif_core.dic'
dictionary named 'cif_core.dic' version 2.4.1 from 2010-06-29.

Automatic conversion script
Id: cif_fix_enum 1527 2010-12-29 10:47:43Z saulius 

The following automatic conversions were performed:

'_symmetry_cell_setting' value 'Monoclinic' changed to 'monoclinic'
according to /home/saulius/struct/CIF-dictionaries/cif_core.dic
dictionary named 'cif_core.dic' version 2.4.1 from
2010-06-29.

'_atom_sites_solution_hydrogens' value 'Geom' changed to
'geom' according to
/home/saulius/struct/CIF-dictionaries/cif_core.dic dictionary named
'cif_core.dic' version 2.4.1 from
2010-06-29.

'_atom_sites_solution_primary' value 'Direct' changed to
'direct' according to
/home/saulius/struct/CIF-dictionaries/cif_core.dic dictionary named
'cif_core.dic' version 2.4.1 from
2010-06-29.

'_atom_sites_solution_secondary' value 'Difmap' changed
to 'difmap' according to
/home/saulius/struct/CIF-dictionaries/cif_core.dic dictionary named
'cif_core.dic' version 2.4.1 from
2010-06-29.

'_refine_ls_hydrogen_treatment' value 'Mixed' changed to
'mixed' according to
/home/saulius/struct/CIF-dictionaries/cif_core.dic dictionary named
'cif_core.dic' version 2.4.1 from
2010-06-29.

'_refine_ls_matrix_type' value 'Full' changed to 'full'
according to /home/saulius/struct/CIF-dictionaries/cif_core.dic
dictionary named 'cif_core.dic' version 2.4.1 from
2010-06-29.

'_refine_ls_weighting_scheme' value 'Calc' changed to
'calc' according to
/home/saulius/struct/CIF-dictionaries/cif_core.dic dictionary named
'cif_core.dic' version 2.4.1 from 2010-06-29.

Automatic conversion script
Id: cif_fix_values 1715 2011-07-08 13:25:40Z adriana 
;
_cod_original_sg_symbol_H-M 'P 21/n'
_cod_database_code 2216726
_cod_database_fobs_code 2216726

loop_
_symmetry_equiv_pos_as_xyz
'x, y, z'
'-x+1/2, y+1/2, -z+1/2'
'-x, -y, -z'
'x-1/2, -y-1/2, z-1/2'

loop_
_atom_site_type_symbol
_atom_site_label
_atom_site_fract_x
_atom_site_fract_y
_atom_site_fract_z
_atom_site_U_iso_or_equiv
_atom_site_adp_type
_atom_site_calc_flag
_atom_site_refinement_flags
_atom_site_occupancy
Zn Zn1 -0.05704(4) 0.407241(18) 0.51776(3) 0.03079(12) Uani d . 1
Cl Cl1 0.06529(12) 0.29032(5) 0.45511(8) 0.0496(2) Uani d . 1
C C1 0.1385(3) 0.50285(15) 0.7681(2) 0.0275(5) Uani d . 1
C C2 0.2207(4) 0.57134(16) 0.8483(3) 0.0330(5) Uani d . 1
H H2A 0.2306 0.6222 0.8063 0.040 Uiso calc R 1
C C3 0.2887(4) 0.56405(17) 0.9918(3) 0.0338(6) Uani d . 1
H H3A 0.3432 0.6103 1.0455 0.041 Uiso calc R 1
C C4 0.2758(4) 0.48843(16) 1.0555(2) 0.0316(5) Uani d . 1
C C5 0.1889(4) 0.41882(16) 0.9764(2) 0.0309(5) Uani d . 1
H H5A 0.1790 0.3681 1.0188 0.037 Uiso calc R 1
C C6 0.1187(4) 0.42698(15) 0.8348(2) 0.0289(5) Uani d . 1
C C7 0.0128(5) 0.28292(17) 0.7989(3) 0.0460(7) Uani d . 1
H H7A 0.0587 0.2848 0.8983 0.055 Uiso calc R 1
H H7B 0.0934 0.2448 0.7661 0.055 Uiso calc R 1
H H7C -0.1221 0.2643 0.7687 0.055 Uiso calc R 1
C C8 0.3641(4) 0.48144(19) 1.2047(3) 0.0390(6) Uani d . 1
H H8A 0.4148 0.5299 1.2534 0.047 Uiso calc R 1
O O1 0.0780(3) 0.50395(10) 0.63014(17) 0.0345(4) Uani d . 1
O O1W -0.3382(3) 0.39772(14) 0.5103(2) 0.0426(5) Uani d D 1
H H1WA -0.434(4) 0.406(2) 0.441(3) 0.064 Uiso d D 1
H H1WB -0.377(5) 0.3628(19) 0.555(3) 0.064 Uiso d D 1
O O2 0.0256(3) 0.36493(11) 0.74433(18) 0.0406(5) Uani d . 1
O O2W 0.5141(4) 0.2849(3) 0.6469(3) 0.1013(13) Uani d D 1
H H2WA 0.393(3) 0.294(4) 0.616(5) 0.152 Uiso d D 1
H H2WB 0.525(8) 0.265(4) 0.725(3) 0.152 Uiso d D 1
O O3 0.3765(3) 0.41693(14) 1.2706(2) 0.0489(5) Uani d . 1

loop_
_atom_site_aniso_label
_atom_site_aniso_U_11
_atom_site_aniso_U_22
_atom_site_aniso_U_33
_atom_site_aniso_U_12
_atom_site_aniso_U_13
_atom_site_aniso_U_23
Zn1 0.03931(19) 0.02613(18) 0.02405(17) -0.00240(12) 0.00521(12) 0.00208(11)
Cl1 0.0609(5) 0.0417(4) 0.0420(4) 0.0132(3) 0.0091(3) -0.0052(3)
C1 0.0291(11) 0.0315(12) 0.0207(11) 0.0014(10) 0.0059(9) 0.0043(9)
C2 0.0396(14) 0.0289(12) 0.0303(13) -0.0015(11) 0.0101(11) 0.0014(10)
C3 0.0373(14) 0.0339(13) 0.0276(12) 0.0030(11) 0.0060(11) -0.0051(10)
C4 0.0304(12) 0.0401(14) 0.0229(11) 0.0059(11) 0.0062(10) 0.0001(10)
C5 0.0330(13) 0.0341(13) 0.0243(12) 0.0017(10) 0.0067(10) 0.0070(10)
C6 0.0309(12) 0.0311(12) 0.0219(11) 0.0000(10) 0.0037(9) 0.0019(9)
C7 0.0607(19) 0.0308(14) 0.0410(15) -0.0087(13) 0.0069(14) 0.0087(12)
C8 0.0405(15) 0.0511(16) 0.0232(12) 0.0051(13) 0.0062(11) -0.0026(12)
O1 0.0518(11) 0.0286(9) 0.0195(8) -0.0056(8) 0.0053(7) 0.0034(7)
O1W 0.0363(11) 0.0565(13) 0.0303(10) -0.0027(9) 0.0031(8) 0.0117(9)
O2 0.0574(12) 0.0298(9) 0.0249(9) -0.0113(9) -0.0020(8) 0.0053(7)
O2W 0.0647(17) 0.154(3) 0.0694(18) -0.045(2) -0.0035(14) 0.058(2)
O3 0.0529(13) 0.0624(14) 0.0254(10) 0.0024(10) 0.0027(9) 0.0092(9)

loop_
_atom_type_symbol
_atom_type_description
_atom_type_scat_dispersion_real
_atom_type_scat_dispersion_imag
_atom_type_scat_source
C C 0.0033 0.0016 'International Tables Vol C Tables 4.2.6.8 and 6.1.1.4'
H H 0.0000 0.0000 'International Tables Vol C Tables 4.2.6.8 and 6.1.1.4'
O O 0.0106 0.0060 'International Tables Vol C Tables 4.2.6.8 and 6.1.1.4'
Cl Cl 0.1484 0.1585 'International Tables Vol C Tables 4.2.6.8 and 6.1.1.4'
Zn Zn 0.2839 1.4301 'International Tables Vol C Tables 4.2.6.8 and 6.1.1.4'

loop_
_geom_angle_atom_site_label_1
_geom_angle_atom_site_label_2
_geom_angle_atom_site_label_3
_geom_angle_site_symmetry_1
_geom_angle_site_symmetry_3
_geom_angle
O1W Zn1 O1 . . 112.85(9)
O1W Zn1 O1 . 3_566 100.15(8)
O1 Zn1 O1 . 3_566 78.12(7)
O1W Zn1 Cl1 . . 113.49(7)
O1 Zn1 Cl1 . . 130.77(6)
O1 Zn1 Cl1 3_566 . 108.86(5)
O1W Zn1 O2 . . 88.06(8)
O1 Zn1 O2 . . 73.91(6)
O1 Zn1 O2 3_566 . 151.87(7)
Cl1 Zn1 O2 . . 91.91(6)
O1W Zn1 Zn1 . 3_566 111.21(6)
O1 Zn1 Zn1 . 3_566 39.64(5)
O1 Zn1 Zn1 3_566 3_566 38.48(5)
Cl1 Zn1 Zn1 . 3_566 128.75(3)
O2 Zn1 Zn1 . 3_566 113.49(5)
O1 C1 C2 . . 123.4(2)
O1 C1 C6 . . 117.7(2)
C2 C1 C6 . . 118.9(2)
C1 C2 C3 . . 119.9(2)
C1 C2 H2A . . 120.1
C3 C2 H2A . . 120.1
C4 C3 C2 . . 120.6(2)
C4 C3 H3A . . 119.7
C2 C3 H3A . . 119.7
C3 C4 C5 . . 120.4(2)
C3 C4 C8 . . 118.8(2)
C5 C4 C8 . . 120.7(2)
C6 C5 C4 . . 118.7(2)
C6 C5 H5A . . 120.7
C4 C5 H5A . . 120.7
C5 C6 O2 . . 125.2(2)
C5 C6 C1 . . 121.4(2)
O2 C6 C1 . . 113.4(2)
O2 C7 H7A . . 109.5
O2 C7 H7B . . 109.5
H7A C7 H7B . . 109.5
O2 C7 H7C . . 109.5
H7A C7 H7C . . 109.5
H7B C7 H7C . . 109.5
O3 C8 C4 . . 124.9(3)
O3 C8 H8A . . 117.6
C4 C8 H8A . . 117.6
C1 O1 Zn1 . . 122.51(15)
C1 O1 Zn1 . 3_566 135.20(15)
Zn1 O1 Zn1 . 3_566 101.88(7)
Zn1 O1W H1WA . . 126(2)
Zn1 O1W H1WB . . 122(2)
H1WA O1W H1WB . . 105(2)
C6 O2 C7 . . 118.4(2)
C6 O2 Zn1 . . 112.32(14)
C7 O2 Zn1 . . 128.87(16)
H2WA O2W H2WB . . 103(3)

loop_
_geom_bond_atom_site_label_1
_geom_bond_atom_site_label_2
_geom_bond_site_symmetry_2
_geom_bond_distance
Zn1 O1W . 1.978(2)
Zn1 O1 . 1.9851(17)
Zn1 O1 3_566 2.0350(16)
Zn1 Cl1 . 2.2307(8)
Zn1 O2 . 2.2905(17)
Zn1 Zn1 3_566 3.1216(6)
C1 O1 . 1.331(3)
C1 C2 . 1.382(3)
C1 C6 . 1.415(3)
C2 C3 . 1.390(4)
C2 H2A . 0.9300
C3 C4 . 1.385(4)
C3 H3A . 0.9300
C4 C5 . 1.400(4)
C4 C8 . 1.454(3)
C5 C6 . 1.374(3)
C5 H5A . 0.9300
C6 O2 . 1.375(3)
C7 O2 . 1.435(3)
C7 H7A . 0.9600
C7 H7B . 0.9600
C7 H7C . 0.9600
C8 O3 . 1.217(3)
C8 H8A . 0.9300
O1 Zn1 3_566 2.0350(16)
O1W H1WA . 0.827(17)
O1W H1WB . 0.819(17)
O2W H2WA . 0.833(19)
O2W H2WB . 0.83(4)

loop_
_geom_hbond_atom_site_label_D
_geom_hbond_atom_site_label_H
_geom_hbond_atom_site_label_A
_geom_hbond_site_symmetry_A
_geom_hbond_distance_DH
_geom_hbond_distance_HA
_geom_hbond_distance_DA
_geom_hbond_angle_DHA
O1W H1WA O3 1_454 0.827(17) 1.847(18) 2.666(3) 171(4)
O1W H1WB O2W 1_455 0.819(17) 1.854(18) 2.671(3) 175(3)
O2W H2WA Cl1 . 0.833(19) 2.40(3) 3.190(3) 158(6)
O2W H2WB Cl1 4_666 0.83(4) 2.43(4) 3.258(3) 178(6)

loop_
_geom_torsion_atom_site_label_1
_geom_torsion_atom_site_label_2
_geom_torsion_atom_site_label_3
_geom_torsion_atom_site_label_4
_geom_torsion_site_symmetry_1
_geom_torsion_site_symmetry_4
_geom_torsion
O1 C1 C2 C3 . . -177.0(2)
C6 C1 C2 C3 . . 2.2(4)
C1 C2 C3 C4 . . 0.4(4)
C2 C3 C4 C5 . . -1.9(4)
C2 C3 C4 C8 . . 174.7(2)
C3 C4 C5 C6 . . 0.6(4)
C8 C4 C5 C6 . . -175.9(2)
C4 C5 C6 O2 . . -178.3(2)
C4 C5 C6 C1 . . 2.1(4)
O1 C1 C6 C5 . . 175.7(2)
C2 C1 C6 C5 . . -3.6(4)
O1 C1 C6 O2 . . -3.9(3)
C2 C1 C6 O2 . . 176.8(2)
C3 C4 C8 O3 . . -173.8(3)
C5 C4 C8 O3 . . 2.8(4)
C2 C1 O1 Zn1 . . -175.52(19)
C6 C1 O1 Zn1 . . 5.2(3)
C2 C1 O1 Zn1 . 3_566 -4.3(4)
C6 C1 O1 Zn1 . 3_566 176.41(17)
O1W Zn1 O1 C1 . . 77.54(19)
O1 Zn1 O1 C1 3_566 . 173.7(2)
Cl1 Zn1 O1 C1 . . -81.56(19)
O2 Zn1 O1 C1 . . -3.26(18)
Zn1 Zn1 O1 C1 3_566 . 173.7(2)
O1W Zn1 O1 Zn1 . 3_566 -96.13(9)
O1 Zn1 O1 Zn1 3_566 3_566 0.0
Cl1 Zn1 O1 Zn1 . 3_566 104.76(8)
O2 Zn1 O1 Zn1 . 3_566 -176.94(10)
C5 C6 O2 C7 . . -5.1(4)
C1 C6 O2 C7 . . 174.5(2)
C5 C6 O2 Zn1 . . -178.4(2)
C1 C6 O2 Zn1 . . 1.2(3)
O1W Zn1 O2 C6 . . -113.56(18)
O1 Zn1 O2 C6 . . 0.91(16)
O1 Zn1 O2 C6 3_566 . -5.5(3)
Cl1 Zn1 O2 C6 . . 133.00(17)
Zn1 Zn1 O2 C6 3_566 . -1.22(18)
O1W Zn1 O2 C7 . . 74.0(2)
O1 Zn1 O2 C7 . . -171.5(3)
O1 Zn1 O2 C7 3_566 . -177.9(2)
Cl1 Zn1 O2 C7 . . -39.4(2)
Zn1 Zn1 O2 C7 3_566 . -173.6(2)
